data_4076838
loop_
_publ_author_name
'Song, Hyunjoon'
'Lee, Chang H.'
'Lee, Kwangyeol'
'Park, Joon T.'

_publ_section_title
;
 Ligand-Induced Conversion of\pto\sC60&#x2212;Metal Cluster Complexes:
 Full Characterization of the\m3-\h1:\h2:\h1-C60Bonding Mode
;
_journal_issue 12
_journal_name_full Organometallics
_journal_page_first 2514
_journal_paper_doi 10.1021/om020109a
_journal_volume 21
_journal_year 2002
_chemical_formula_moiety Os3(CO)8(CNCH2Ph)2(C60)
_chemical_formula_sum 'C84 H14 N2 O8 Os3'
_chemical_formula_weight 1749.57
_chemical_name_common Os3(CO)8(CNCH2C6H5)2(C60)
_chemical_name_systematic
; 
Os3(CO)8(CNCH2Ph)(mu3-CNCH2Ph)(mu3-eta1:eta2:eta1-C60) (3a) 
;
_space_group_IT_number 14
_symmetry_space_group_name_Hall '-P 2ybc'
_symmetry_space_group_name_H-M 'P 1 21/c 1'
_atom_sites_solution_hydrogens geom
_atom_sites_solution_primary direct
_atom_sites_solution_secondary difmap
_audit_creation_method SHELXL-97
_cell_angle_alpha 90.00
_cell_angle_beta 103.4620(10)
_cell_angle_gamma 90.00
_cell_formula_units_Z 4
_cell_length_a 19.9376(8)
_cell_length_b 23.0770(9)
_cell_length_c 12.8318(5)
_cell_measurement_temperature 193(2)
_cell_volume 5741.7(4)
_computing_molecular_graphics Ortep-3
_computing_structure_refinement 'SHELXL-97 (Sheldrick, 1997)'
_computing_structure_solution 'SHELXS-97 (Sheldrick, 1990)'
_diffrn_ambient_temperature 193(2)
_diffrn_measured_fraction_theta_full 0.982
_diffrn_measured_fraction_theta_max 0.982
_diffrn_measurement_device_type 'Simens SMART diffractometer/CCD area detector'
_diffrn_measurement_method w/2theta
_diffrn_radiation_monochromator graphite
_diffrn_radiation_source 'fine-focus sealed tube'
_diffrn_radiation_type MoK\a
_diffrn_radiation_wavelength 0.71073
_diffrn_reflns_av_R_equivalents 0.1290
_diffrn_reflns_av_sigmaI/netI 0.0975
_diffrn_reflns_limit_h_max 22
_diffrn_reflns_limit_h_min -21
_diffrn_reflns_limit_k_max 21
_diffrn_reflns_limit_k_min -25
_diffrn_reflns_limit_l_max 14
_diffrn_reflns_limit_l_min -10
_diffrn_reflns_number 23793
_diffrn_reflns_theta_full 23.34
_diffrn_reflns_theta_max 23.34
_diffrn_reflns_theta_min 1.37
_diffrn_standards_interval_count '10 frames'
_diffrn_standards_interval_time '10s per frame'
_diffrn_standards_number '0.3 degree omega scan'
_exptl_absorpt_coefficient_mu 6.693
_exptl_crystal_colour 'black brown'
_exptl_crystal_density_diffrn 2.024
_exptl_crystal_density_method 'not measured'
_exptl_crystal_description 'thin plate'
_exptl_crystal_F_000 3296
_exptl_crystal_size_mid '0.41 x 0.29 x 0.11 mm'
_refine_diff_density_max 4.235
_refine_diff_density_min -1.715
_refine_diff_density_rms 0.333
_refine_ls_extinction_coef 0.00000(2)
_refine_ls_extinction_expression Fc^*^=kFc[1+0.001xFc^2^\l^3^/sin(2\q)]^-1/4^
_refine_ls_extinction_method SHELXL
_refine_ls_goodness_of_fit_ref 1.158
_refine_ls_hydrogen_treatment mixed
_refine_ls_matrix_type full
_refine_ls_number_parameters 851
_refine_ls_number_reflns 8192
_refine_ls_number_restraints 48
_refine_ls_restrained_S_all 1.154
_refine_ls_R_factor_all 0.1058
_refine_ls_R_factor_gt 0.0779
_refine_ls_shift/su_max 0.000
_refine_ls_shift/su_mean 0.000
_refine_ls_structure_factor_coef Fsqd
_refine_ls_weighting_details 'calc w=1/[\s^2^(Fo^2^)+(0.0751P)^2^+229.9077P] where P=(Fo^2^+2Fc^2^)/3'
_refine_ls_weighting_scheme calc
_refine_ls_wR_factor_gt 0.1995
_refine_ls_wR_factor_ref 0.2232
_reflns_number_gt 6267
_reflns_number_total 8192
_reflns_threshold_expression >2sigma(I)
_cod_data_source_file om020109a.cif
_cod_data_source_block 3a
_cod_depositor_comments
;
The following automatic conversions were performed:
'_atom_site_symetry_multiplicity' tag replaced with
'_atom_site_symmetry_multiplicity'.

Automatic conversion script
Id: cif_correct_tags 1440 2010-10-19 06:21:57Z saulius 
;
_cod_database_code 4076838

loop_
_symmetry_equiv_pos_as_xyz
'x, y, z'
'-x, y+1/2, -z+1/2'
'-x, -y, -z'
'x, -y-1/2, z-1/2'

loop_
_atom_site_label
_atom_site_type_symbol
_atom_site_fract_x
_atom_site_fract_y
_atom_site_fract_z
_atom_site_U_iso_or_equiv
_atom_site_adp_type
_atom_site_occupancy
_atom_site_symmetry_multiplicity
_atom_site_calc_flag
_atom_site_refinement_flags
Os1 Os -0.77831(5) 0.05483(3) -0.71125(6) 0.0307(3) Uani 1 1 d .
C1A C -0.7618(14) 0.0900(12) -0.572(2) 0.055(7) Uani 1 1 d .
O1A O -0.7505(11) 0.1087(8) -0.4865(13) 0.062(5) Uani 1 1 d .
C1B C -0.8408(12) 0.1156(10) -0.7751(18) 0.037(5) Uani 1 1 d .
O1B O -0.8787(10) 0.1507(8) -0.8130(17) 0.063(5) Uani 1 1 d .
C1C C -0.8498(11) 0.0059(9) -0.6792(16) 0.030(5) Uani 1 1 d U
O1C O -0.8906(9) -0.0222(8) -0.6603(16) 0.060(5) Uani 1 1 d .
Os2 Os -0.66421(5) -0.02757(4) -0.66792(6) 0.0310(3) Uani 1 1 d .
C2A C -0.6356(14) 0.0144(9) -0.5324(19) 0.042(6) Uani 1 1 d .
O2A O -0.6160(9) 0.0379(8) -0.4572(13) 0.056(5) Uani 1 1 d .
C2B C -0.7212(12) -0.0851(11) -0.6153(18) 0.041(6) Uani 1 1 d .
O2B O -0.7507(11) -0.1188(8) -0.5824(14) 0.065(6) Uani 1 1 d .
C2C C -0.5855(13) -0.0804(10) -0.6440(16) 0.038(6) Uani 1 1 d .
O2C O -0.5447(10) -0.1136(8) -0.6248(13) 0.057(5) Uani 1 1 d .
Os3 Os -0.56409(4) 0.01994(3) -0.77775(6) 0.0285(3) Uani 1 1 d .
C3A C -0.4977(15) 0.0526(11) -0.662(2) 0.051(7) Uani 1 1 d .
O3A O -0.4564(11) 0.0767(8) -0.5954(15) 0.071(6) Uani 1 1 d .
C3B C -0.5408(10) 0.0717(9) -0.8799(16) 0.029(5) Uani 1 1 d .
O3B O -0.5314(10) 0.1023(8) -0.9403(13) 0.055(5) Uani 1 1 d .
C100 C -0.6465(10) 0.0553(8) -0.7430(15) 0.027(5) Uani 1 1 d .
N1 N -0.6905(9) 0.0945(7) -0.7449(12) 0.027(4) Uani 1 1 d .
C101 C -0.6817(12) 0.1502(8) -0.7966(17) 0.034(5) Uani 1 1 d .
H10A H -0.7129 0.1519 -0.8669 0.040 Uiso 1 1 calc R
H10B H -0.6349 0.1532 -0.8058 0.040 Uiso 1 1 calc R
C102 C -0.6962(8) 0.2001(5) -0.7297(10) 0.034(5) Uani 1 1 d G
C103 C -0.7386(8) 0.2454(6) -0.7767(8) 0.043(6) Uani 1 1 d G
H103 H -0.7593 0.2444 -0.8495 0.052 Uiso 1 1 calc R
C104 C -0.7502(8) 0.2921(5) -0.7148(12) 0.062(8) Uani 1 1 d G
H104 H -0.7786 0.3224 -0.7463 0.075 Uiso 1 1 calc R
C105 C -0.7193(9) 0.2936(5) -0.6059(11) 0.045(6) Uani 1 1 d G
H105 H -0.7270 0.3249 -0.5645 0.054 Uiso 1 1 calc R
C106 C -0.6768(8) 0.2484(7) -0.5589(8) 0.048(6) Uani 1 1 d G
H106 H -0.6562 0.2494 -0.4860 0.058 Uiso 1 1 calc R
C107 C -0.6653(8) 0.2017(6) -0.6208(10) 0.052(7) Uani 1 1 d G
H107 H -0.6369 0.1714 -0.5893 0.062 Uiso 1 1 calc R
C300 C -0.4976(11) -0.0440(10) -0.7969(16) 0.033(5) Uani 1 1 d .
N3 N -0.4603(10) -0.0827(8) -0.7988(16) 0.042(5) Uani 1 1 d .
C301 C -0.4161(13) -0.1323(10) -0.7956(18) 0.047(6) Uani 1 1 d .
H30A H -0.3793 -0.1308 -0.7313 0.056 Uiso 1 1 calc R
H30B H -0.3954 -0.1313 -0.8569 0.056 Uiso 1 1 calc R
C302 C -0.4561(8) -0.1886(6) -0.7969(13) 0.045(6) Uani 1 1 d G
C303 C -0.4863(9) -0.2150(7) -0.8939(11) 0.057(7) Uani 1 1 d G
H303 H -0.4818 -0.1985 -0.9579 0.069 Uiso 1 1 calc R
C304 C -0.5233(9) -0.2662(7) -0.8950(15) 0.071(9) Uani 1 1 d G
H304 H -0.5435 -0.2838 -0.9598 0.086 Uiso 1 1 calc R
C305 C -0.5301(10) -0.2909(6) -0.799(2) 0.095(14) Uani 1 1 d G
H305 H -0.5549 -0.3251 -0.8000 0.114 Uiso 1 1 calc R
C306 C -0.4999(11) -0.2645(8) -0.7023(15) 0.099(13) Uani 1 1 d G
H306 H -0.5044 -0.2810 -0.6382 0.118 Uiso 1 1 calc R
C307 C -0.4629(10) -0.2134(8) -0.7011(11) 0.061(8) Uani 1 1 d G
H307 H -0.4426 -0.1957 -0.6363 0.073 Uiso 1 1 calc R
C1 C -0.7908(11) 0.0111(8) -0.8700(15) 0.027(5) Uani 1 1 d .
C2 C -0.7540(11) -0.0415(9) -0.8358(17) 0.033(5) Uani 1 1 d .
C3 C -0.6839(9) -0.0578(8) -0.8434(14) 0.018(4) Uani 1 1 d U
C4 C -0.6481(11) -0.0177(8) -0.9084(15) 0.028(5) Uani 1 1 d .
C5 C -0.6950(11) 0.0281(8) -0.9677(15) 0.030(5) Uani 1 1 d .
C6 C -0.7569(10) 0.0404(8) -0.9519(13) 0.021(4) Uani 1 1 d .
C7 C -0.8142(10) 0.0605(8) -1.0422(17) 0.030(5) Uani 1 1 d .
C8 C -0.8789(12) 0.0363(9) -1.0291(16) 0.034(5) Uani 1 1 d .
C9 C -0.8642(11) 0.0026(9) -0.9303(16) 0.031(5) Uani 1 1 d .
C10 C -0.8999(13) -0.0485(9) -0.9310(16) 0.038(6) Uani 1 1 d .
C11 C -0.8614(10) -0.1008(9) -0.8786(16) 0.032(5) Uani 1 1 d .
C12 C -0.7930(10) -0.0960(8) -0.8370(15) 0.028(5) Uani 1 1 d .
C13 C -0.7493(11) -0.1437(8) -0.8553(14) 0.027(5) Uani 1 1 d .
C14 C -0.6851(12) -0.1209(8) -0.8666(17) 0.034(5) Uani 1 1 d .
C15 C -0.6503(12) -0.1449(9) -0.934(2) 0.044(6) Uani 1 1 d .
C16 C -0.6191(10) -0.1071(10) -1.0046(18) 0.037(5) Uani 1 1 d .
C17 C -0.6236(9) -0.0487(9) -0.9946(15) 0.026(5) Uani 1 1 d .
C18 C -0.6363(12) -0.0139(9) -1.0894(17) 0.037(5) Uani 1 1 d .
C19 C -0.6832(11) 0.0326(9) -1.0742(16) 0.030(5) Uani 1 1 d .
C20 C -0.7348(11) 0.0526(8) -1.1593(15) 0.028(5) Uani 1 1 d .
C21 C -0.8013(11) 0.0674(8) -1.1445(16) 0.028(5) Uani 1 1 d .
C22 C -0.8542(14) 0.0502(10) -1.2359(16) 0.045(6) Uani 1 1 d .
C23 C -0.9155(11) 0.0261(10) -1.2251(17) 0.037(5) Uani 1 1 d .
C24 C -0.9282(11) 0.0213(9) -1.1184(17) 0.032(5) Uani 1 1 d .
C25 C -0.9661(11) -0.0331(9) -1.1152(19) 0.036(5) Uani 1 1 d .
C26 C -0.9508(13) -0.0665(10) -1.024(2) 0.043(6) Uani 1 1 d .
C27 C -0.9460(11) -0.1289(9) -1.0297(19) 0.038(6) Uani 1 1 d .
C28 C -0.8927(12) -0.1484(10) -0.9452(19) 0.043(6) Uani 1 1 d .
C29 C -0.8507(13) -0.1937(9) -0.958(2) 0.041(6) Uani 1 1 d .
C30 C -0.7773(14) -0.1931(9) -0.9153(18) 0.043(6) Uani 1 1 d .
C31 C -0.7431(13) -0.2182(9) -0.9857(19) 0.043(6) Uani 1 1 d .
C32 C -0.6793(12) -0.1949(9) -0.9977(18) 0.039(5) Uani 1 1 d .
C33 C -0.6657(13) -0.1879(9) -1.105(2) 0.043(6) Uani 1 1 d .
C34 C -0.6262(10) -0.1339(10) -1.1070(16) 0.035(5) Uani 1 1 d .
C35 C -0.6428(13) -0.1004(11) -1.2017(18) 0.046(6) Uani 1 1 d .
C36 C -0.6471(12) -0.0389(10) -1.1945(16) 0.037(6) Uani 1 1 d .
C37 C -0.7024(11) -0.0175(10) -1.2812(15) 0.034(5) Uani 1 1 d .
C38 C -0.7432(13) 0.0271(10) -1.2640(18) 0.043(6) Uani 1 1 d .
C39 C -0.8174(11) 0.0247(9) -1.3107(17) 0.032(5) Uani 1 1 d U
C40 C -0.8473(11) -0.0233(10) -1.3700(17) 0.038(5) Uani 1 1 d .
C41 C -0.9097(13) -0.0460(11) -1.3585(18) 0.046(6) Uani 1 1 d .
C42 C -0.9441(11) -0.0218(9) -1.2882(17) 0.035(5) Uani 1 1 d .
C43 C -0.9753(11) -0.0594(10) -1.2200(17) 0.037(5) Uani 1 1 d .
C44 C -0.9720(10) -0.1201(10) -1.2308(19) 0.039(6) Uani 1 1 d .
C45 C -0.9571(12) -0.1561(10) -1.1322(18) 0.041(6) Uani 1 1 d .
C46 C -0.9120(12) -0.2026(10) -1.1469(19) 0.041(6) Uani 1 1 d .
C47 C -0.8608(14) -0.2217(9) -1.065(2) 0.046(6) Uani 1 1 d .
C48 C -0.7921(12) -0.2366(9) -1.0813(19) 0.040(5) Uani 1 1 d .
C49 C -0.7805(12) -0.2296(9) -1.1837(18) 0.038(6) Uani 1 1 d .
C50 C -0.7153(11) -0.2060(9) -1.1939(18) 0.038(6) Uani 1 1 d .
C51 C -0.7309(11) -0.1705(10) -1.2936(18) 0.038(5) Uani 1 1 d U
C52 C -0.6946(11) -0.1183(9) -1.2961(17) 0.035(5) Uani 1 1 d U
C53 C -0.7293(12) -0.0666(10) -1.3427(18) 0.039(5) Uani 1 1 d U
C54 C -0.8016(13) -0.0694(11) -1.3890(15) 0.044(6) Uani 1 1 d .
C55 C -0.8396(11) -0.1238(9) -1.3848(17) 0.033(5) Uani 1 1 d U
C56 C -0.9042(11) -0.1093(10) -1.3690(16) 0.035(5) Uani 1 1 d .
C57 C -0.9374(13) -0.1448(10) -1.305(2) 0.048(6) Uani 1 1 d .
C58 C -0.8993(12) -0.1958(10) -1.255(2) 0.047(7) Uani 1 1 d .
C59 C -0.8355(14) -0.2113(9) -1.2664(18) 0.047(7) Uani 1 1 d .
C60 C -0.8038(12) -0.1724(10) -1.3359(19) 0.044(6) Uani 1 1 d U

loop_
_atom_site_aniso_label
_atom_site_aniso_U_11
_atom_site_aniso_U_22
_atom_site_aniso_U_33
_atom_site_aniso_U_23
_atom_site_aniso_U_13
_atom_site_aniso_U_12
Os1 0.0457(6) 0.0275(5) 0.0230(4) -0.0009(3) 0.0164(4) 0.0047(4)
C1A 0.064(18) 0.059(17) 0.045(16) -0.023(14) 0.019(13) 0.002(13)
O1A 0.109(16) 0.047(11) 0.033(10) -0.016(9) 0.023(10) 0.003(10)
C1B 0.034(13) 0.042(14) 0.043(13) -0.020(12) 0.026(11) -0.003(11)
O1B 0.059(13) 0.044(11) 0.091(15) 0.005(11) 0.026(11) 0.012(10)
C1C 0.030(5) 0.030(5) 0.030(5) -0.0001(10) 0.0071(15) 0.0002(10)
O1C 0.049(11) 0.059(12) 0.078(13) 0.010(10) 0.028(10) -0.004(9)
Os2 0.0490(6) 0.0274(5) 0.0188(4) 0.0032(3) 0.0124(4) 0.0059(4)
C2A 0.089(19) 0.019(11) 0.030(13) 0.005(10) 0.040(13) 0.021(11)
O2A 0.072(13) 0.067(12) 0.022(9) -0.022(9) 0.000(8) 0.010(9)
C2B 0.047(15) 0.045(15) 0.034(13) -0.007(11) 0.014(11) 0.015(12)
O2B 0.113(16) 0.051(11) 0.042(10) 0.003(9) 0.040(11) -0.044(11)
C2C 0.058(16) 0.042(14) 0.017(11) -0.015(10) 0.017(10) -0.015(12)
O2C 0.083(13) 0.059(11) 0.038(10) 0.025(9) 0.034(9) 0.056(11)
Os3 0.0372(5) 0.0269(5) 0.0214(4) -0.0017(3) 0.0066(3) 0.0022(4)
C3A 0.078(19) 0.045(15) 0.030(13) 0.015(12) 0.012(13) 0.003(14)
O3A 0.102(16) 0.053(12) 0.041(11) -0.002(10) -0.017(11) 0.000(11)
C3B 0.027(12) 0.035(12) 0.023(11) -0.018(10) 0.001(9) 0.000(9)
O3B 0.084(14) 0.050(11) 0.037(10) 0.020(9) 0.025(9) -0.009(9)
C100 0.029(11) 0.029(11) 0.016(10) -0.016(9) -0.007(8) -0.003(9)
N1 0.041(11) 0.028(9) 0.012(8) -0.004(7) 0.003(7) -0.009(8)
C101 0.049(14) 0.018(10) 0.029(12) 0.007(9) -0.001(10) 0.000(9)
C102 0.046(14) 0.030(12) 0.027(12) 0.006(9) 0.011(10) 0.011(10)
C103 0.053(16) 0.031(13) 0.044(14) 0.004(11) 0.008(12) 0.013(11)
C104 0.09(2) 0.033(14) 0.058(18) 0.008(13) 0.010(16) 0.026(14)
C105 0.057(16) 0.038(14) 0.041(14) -0.026(11) 0.011(12) 0.008(11)
C106 0.069(18) 0.045(15) 0.029(13) -0.013(11) 0.008(12) -0.002(13)
C107 0.047(16) 0.047(15) 0.061(18) -0.010(13) 0.013(13) 0.010(12)
C300 0.029(12) 0.046(14) 0.020(11) 0.020(10) -0.002(9) -0.014(11)
N3 0.045(12) 0.034(11) 0.045(12) 0.010(9) 0.010(9) 0.004(10)
C301 0.062(17) 0.051(15) 0.027(12) -0.022(11) 0.009(11) 0.002(12)
C302 0.049(15) 0.041(14) 0.050(15) 0.010(12) 0.021(12) 0.017(11)
C303 0.072(19) 0.041(15) 0.061(18) 0.000(14) 0.020(15) -0.009(13)
C304 0.06(2) 0.042(16) 0.10(3) -0.021(17) 0.008(17) -0.018(14)
C305 0.11(3) 0.029(16) 0.18(4) 0.05(2) 0.09(3) 0.028(16)
C306 0.12(3) 0.10(3) 0.08(3) 0.02(2) 0.05(3) 0.04(3)
C307 0.10(2) 0.026(13) 0.060(18) 0.006(13) 0.018(16) 0.003(14)
C1 0.042(13) 0.023(10) 0.022(10) -0.011(9) 0.017(9) -0.003(9)
C2 0.042(13) 0.023(11) 0.038(12) 0.001(10) 0.017(10) -0.007(9)
C3 0.018(4) 0.018(4) 0.019(4) -0.0001(10) 0.0042(14) 0.0002(10)
C4 0.049(13) 0.019(10) 0.015(10) 0.005(8) 0.005(9) -0.018(9)
C5 0.053(14) 0.026(11) 0.014(10) -0.011(8) 0.013(9) -0.003(10)
C6 0.031(11) 0.026(10) 0.005(8) -0.008(8) 0.005(8) -0.001(8)
C7 0.035(13) 0.015(10) 0.039(13) 0.002(9) 0.010(10) 0.006(9)
C8 0.059(15) 0.025(11) 0.023(11) 0.009(9) 0.022(11) 0.013(10)
C9 0.050(14) 0.025(11) 0.023(11) -0.001(9) 0.016(10) 0.008(10)
C10 0.065(16) 0.033(13) 0.021(11) 0.012(10) 0.022(11) 0.005(11)
C11 0.029(12) 0.039(12) 0.035(12) -0.006(10) 0.021(10) -0.020(10)
C12 0.036(13) 0.027(11) 0.023(10) 0.003(9) 0.013(9) 0.009(9)
C13 0.055(14) 0.013(10) 0.012(9) 0.011(8) 0.009(9) -0.001(9)
C14 0.062(15) 0.008(9) 0.035(12) 0.004(9) 0.015(11) 0.008(9)
C15 0.039(14) 0.028(12) 0.061(16) -0.009(11) 0.003(12) 0.021(10)
C16 0.022(11) 0.049(14) 0.048(14) 0.016(12) 0.022(10) -0.001(10)
C17 0.011(10) 0.043(13) 0.019(10) -0.011(9) -0.002(8) 0.000(8)
C18 0.057(15) 0.028(12) 0.031(12) -0.003(10) 0.022(11) -0.009(10)
C19 0.035(12) 0.030(11) 0.028(11) -0.001(9) 0.014(9) -0.009(9)
C20 0.048(14) 0.019(10) 0.015(10) -0.006(8) 0.006(9) -0.019(9)
C21 0.041(13) 0.014(10) 0.029(11) 0.003(9) 0.012(9) 0.001(9)
C22 0.085(19) 0.040(14) 0.011(10) 0.009(10) 0.017(11) 0.008(13)
C23 0.026(12) 0.050(14) 0.032(12) 0.018(11) 0.001(9) 0.005(10)
C24 0.030(12) 0.031(12) 0.038(13) -0.013(10) 0.011(10) 0.017(9)
C25 0.036(13) 0.028(12) 0.052(15) -0.014(11) 0.025(11) -0.013(10)
C26 0.058(16) 0.028(12) 0.051(15) 0.001(11) 0.030(13) -0.009(11)
C27 0.026(12) 0.035(13) 0.055(15) 0.012(11) 0.017(11) -0.014(9)
C28 0.046(15) 0.042(14) 0.050(15) -0.027(12) 0.026(12) -0.022(11)
C29 0.052(16) 0.023(12) 0.053(15) 0.010(11) 0.025(12) 0.003(10)
C30 0.09(2) 0.015(11) 0.035(13) -0.001(10) 0.035(13) -0.011(11)
C31 0.064(17) 0.019(11) 0.040(14) 0.007(10) 0.000(12) 0.001(11)
C32 0.041(14) 0.034(13) 0.040(13) -0.002(11) 0.006(10) 0.006(10)
C33 0.059(16) 0.023(11) 0.058(16) -0.017(11) 0.036(13) 0.002(11)
C34 0.013(11) 0.061(15) 0.030(12) -0.009(11) 0.003(8) 0.011(10)
C35 0.057(16) 0.061(17) 0.025(12) -0.016(12) 0.019(11) 0.000(12)
C36 0.052(15) 0.048(14) 0.020(11) -0.013(10) 0.026(11) -0.023(11)
C37 0.035(13) 0.055(15) 0.017(10) -0.008(10) 0.018(9) -0.030(11)
C38 0.069(17) 0.044(14) 0.031(13) 0.006(11) 0.040(13) -0.003(12)
C39 0.032(5) 0.032(5) 0.032(5) 0.0002(10) 0.0075(15) -0.0002(10)
C40 0.039(14) 0.047(14) 0.027(12) 0.010(10) 0.005(10) -0.004(11)
C41 0.051(16) 0.059(16) 0.029(12) -0.013(12) 0.010(11) -0.003(12)
C42 0.036(13) 0.031(12) 0.029(12) 0.003(10) -0.013(9) 0.010(10)
C43 0.033(13) 0.049(14) 0.028(12) 0.009(11) 0.007(9) 0.000(10)
C44 0.011(11) 0.044(14) 0.058(15) -0.016(12) -0.002(10) -0.011(9)
C45 0.047(15) 0.042(14) 0.037(13) 0.001(11) 0.015(11) -0.024(11)
C46 0.041(14) 0.050(15) 0.038(13) -0.012(12) 0.018(11) -0.025(11)
C47 0.072(18) 0.012(10) 0.056(16) -0.008(11) 0.016(14) -0.018(11)
C48 0.044(15) 0.032(13) 0.039(14) -0.001(10) 0.003(11) 0.004(10)
C49 0.044(14) 0.029(12) 0.035(13) -0.016(10) -0.007(10) 0.011(10)
C50 0.037(14) 0.030(12) 0.046(14) -0.019(11) 0.005(11) 0.004(10)
C51 0.038(5) 0.038(5) 0.037(5) -0.0004(10) 0.0089(16) 0.0001(10)
C52 0.035(5) 0.035(5) 0.035(5) -0.0001(10) 0.0085(15) 0.0000(10)
C53 0.039(5) 0.039(5) 0.039(5) -0.0002(10) 0.0094(16) -0.0001(10)
C54 0.066(16) 0.058(15) 0.010(10) -0.002(10) 0.016(10) -0.017(13)
C55 0.033(5) 0.033(5) 0.033(5) -0.0004(10) 0.0076(15) 0.0000(10)
C56 0.045(14) 0.040(13) 0.020(11) -0.003(10) 0.005(9) -0.005(10)
C57 0.049(15) 0.037(14) 0.048(15) -0.015(12) -0.005(12) -0.016(12)
C58 0.042(15) 0.045(14) 0.055(16) -0.043(13) 0.015(12) -0.025(11)
C59 0.08(2) 0.027(12) 0.034(13) -0.020(11) 0.021(13) -0.021(12)
C60 0.044(6) 0.044(6) 0.044(6) -0.0003(10) 0.0103(17) 0.0001(10)

loop_
_atom_type_symbol
_atom_type_description
_atom_type_scat_dispersion_real
_atom_type_scat_dispersion_imag
_atom_type_scat_source
C C 0.0033 0.0016 'International Tables Vol C Tables 4.2.6.8 and 6.1.1.4'
H H 0.0000 0.0000 'International Tables Vol C Tables 4.2.6.8 and 6.1.1.4'
N N 0.0061 0.0033 'International Tables Vol C Tables 4.2.6.8 and 6.1.1.4'
O O 0.0106 0.0060 'International Tables Vol C Tables 4.2.6.8 and 6.1.1.4'
Os Os -1.2165 7.6030 'International Tables Vol C Tables 4.2.6.8 and 6.1.1.4'

loop_
_geom_angle_atom_site_label_1
_geom_angle_atom_site_label_2
_geom_angle_atom_site_label_3
_geom_angle
C1A Os1 C1B 92.4(10)
C1A Os1 C1C 91.4(10)
C1B Os1 C1C 94.6(9)
C1A Os1 N1 92.1(9)
C1B Os1 N1 94.8(8)
C1C Os1 N1 169.9(8)
C1A Os1 C1 176.2(10)
C1B Os1 C1 91.0(8)
C1C Os1 C1 89.9(8)
N1 Os1 C1 86.0(6)
C1A Os1 Os2 98.1(8)
C1B Os1 Os2 162.5(6)
C1C Os1 Os2 99.1(6)
N1 Os1 Os2 70.9(5)
C1 Os1 Os2 78.2(5)
O1A C1A Os1 177(3)
O1B C1B Os1 179(2)
O1C C1C Os1 180(2)
C2C Os2 C2A 96.4(9)
C2C Os2 C2B 91.8(9)
C2A Os2 C2B 95.8(9)
C2C Os2 C100 113.9(8)
C2A Os2 C100 85.2(7)
C2B Os2 C100 154.0(8)
C2C Os2 C3 85.0(7)
C2A Os2 C3 165.4(7)
C2B Os2 C3 98.7(8)
C100 Os2 C3 81.0(6)
C2C Os2 C2 116.5(8)
C2A Os2 C2 147.0(8)
C2B Os2 C2 81.5(8)
C100 Os2 C2 83.6(7)
C3 Os2 C2 35.6(6)
C2C Os2 Os3 72.3(6)
C2A Os2 Os3 98.8(7)
C2B Os2 Os3 159.4(6)
C100 Os2 Os3 42.7(5)
C3 Os2 Os3 67.7(4)
C2 Os2 Os3 93.8(5)
C2C Os2 Os1 177.0(6)
C2A Os2 Os1 84.2(7)
C2B Os2 Os1 91.0(6)
C100 Os2 Os1 63.2(5)
C3 Os2 Os1 93.6(4)
C2 Os2 Os1 63.0(5)
Os3 Os2 Os1 104.73(3)
O2A C2A Os2 176(2)
O2B C2B Os2 177(2)
O2C C2C Os2 173(2)
C3A Os3 C3B 93.1(9)
C3A Os3 C100 97.1(10)
C3B Os3 C100 104.1(8)
C3A Os3 C300 91.6(10)
C3B Os3 C300 95.8(8)
C100 Os3 C300 157.7(8)
C3A Os3 C4 176.1(9)
C3B Os3 C4 89.3(7)
C100 Os3 C4 79.3(7)
C300 Os3 C4 91.3(8)
C3A Os3 Os2 101.6(7)
C3B Os3 Os2 150.6(6)
C100 Os3 Os2 49.2(6)
C300 Os3 Os2 108.9(5)
C4 Os3 Os2 74.9(5)
O3A C3A Os3 174(2)
O3B C3B Os3 175.9(19)
N1 C100 Os3 155.0(17)
N1 C100 Os2 116.7(15)
Os3 C100 Os2 88.1(8)
C100 N1 C101 118.7(18)
C100 N1 Os1 107.1(13)
C101 N1 Os1 131.4(14)
N1 C101 C102 110.6(15)
C103 C102 C107 120.0
C103 C102 C101 120.4(11)
C107 C102 C101 119.6(11)
C102 C103 C104 120.0
C105 C104 C103 120.0
C104 C105 C106 120.0
C107 C106 C105 120.0
C106 C107 C102 120.0
N3 C300 Os3 173.6(17)
C300 N3 C301 176(2)
N3 C301 C302 111.3(19)
C303 C302 C307 120.0
C303 C302 C301 120.0(14)
C307 C302 C301 119.9(14)
C302 C303 C304 120.0
C305 C304 C303 120.0
C306 C305 C304 120.0
C305 C306 C307 120.0
C306 C307 C302 120.0
C2 C1 C9 114.6(17)
C2 C1 C6 107.9(16)
C9 C1 C6 103.6(16)
C2 C1 Os1 99.4(13)
C9 C1 Os1 114.7(12)
C6 C1 Os1 116.9(12)
C1 C2 C3 128.5(17)
C1 C2 C12 119.1(19)
C3 C2 C12 106.7(16)
C1 C2 Os2 111.8(14)
C3 C2 Os2 65.6(11)
C12 C2 Os2 113.1(14)
C2 C3 C14 107.1(16)
C2 C3 C4 116.8(16)
C14 C3 C4 118.1(16)
C2 C3 Os2 78.8(11)
C14 C3 Os2 119.0(13)
C4 C3 Os2 110.8(11)
C17 C4 C5 103.6(15)
C17 C4 C3 113.0(15)
C5 C4 C3 113.0(17)
C17 C4 Os3 114.9(14)
C5 C4 Os3 111.9(12)
C3 C4 Os3 100.8(11)
C6 C5 C19 119.4(19)
C6 C5 C4 124.5(18)
C19 C5 C4 108.2(17)
C5 C6 C7 121.1(16)
C5 C6 C1 125.8(18)
C7 C6 C1 106.8(16)
C21 C7 C8 121.0(19)
C21 C7 C6 119.0(17)
C8 C7 C6 109.2(17)
C24 C8 C7 119.0(18)
C24 C8 C9 123(2)
C7 C8 C9 107.6(19)
C10 C9 C8 117(2)
C10 C9 C1 123.7(19)
C8 C9 C1 110.7(18)
C9 C10 C26 121.1(19)
C9 C10 C11 118(2)
C26 C10 C11 109.2(19)
C12 C11 C28 124(2)
C12 C11 C10 118.4(18)
C28 C11 C10 104(2)
C11 C12 C13 117.6(19)
C11 C12 C2 123.7(19)
C13 C12 C2 108.2(17)
C30 C13 C14 119.5(18)
C30 C13 C12 121(2)
C14 C13 C12 108.9(16)
C15 C14 C13 122(2)
C15 C14 C3 123.0(19)
C13 C14 C3 108.3(17)
C14 C15 C32 119(2)
C14 C15 C16 119.9(19)
C32 C15 C16 107(2)
C17 C16 C34 121(2)
C17 C16 C15 118.5(18)
C34 C16 C15 110(2)
C16 C17 C18 118.6(18)
C16 C17 C4 125.9(18)
C18 C17 C4 109.8(17)
C17 C18 C36 122.1(19)
C17 C18 C19 106.8(17)
C36 C18 C19 117(2)
C20 C19 C5 120.9(19)
C20 C19 C18 121.0(18)
C5 C19 C18 108.8(18)
C19 C20 C21 121.0(17)
C19 C20 C38 120(2)
C21 C20 C38 108.2(18)
C7 C21 C20 118.5(18)
C7 C21 C22 118.1(19)
C20 C21 C22 110.7(18)
C23 C22 C21 121.9(18)
C23 C22 C39 120(2)
C21 C22 C39 105(2)
C22 C23 C42 121(2)
C22 C23 C24 119(2)
C42 C23 C24 110.2(19)
C8 C24 C23 121(2)
C8 C24 C25 118(2)
C23 C24 C25 107.2(18)
C26 C25 C43 121(2)
C26 C25 C24 119(2)
C43 C25 C24 106.7(18)
C25 C26 C10 121.3(19)
C25 C26 C27 121(2)
C10 C26 C27 107(2)
C28 C27 C45 120(2)
C28 C27 C26 109(2)
C45 C27 C26 119(2)
C29 C28 C27 122(2)
C29 C28 C11 117(2)
C27 C28 C11 111(2)
C28 C29 C30 123(2)
C28 C29 C47 119(2)
C30 C29 C47 105.0(19)
C31 C30 C13 120(2)
C31 C30 C29 111(2)
C13 C30 C29 117(2)
C30 C31 C32 120(2)
C30 C31 C48 110(2)
C32 C31 C48 118(2)
C31 C32 C15 119(2)
C31 C32 C33 121(2)
C15 C32 C33 107(2)
C50 C33 C32 119(2)
C50 C33 C34 121(2)
C32 C33 C34 109.1(19)
C35 C34 C16 120(2)
C35 C34 C33 117(2)
C16 C34 C33 106.6(18)
C34 C35 C36 120(2)
C34 C35 C52 123(2)
C36 C35 C52 107(2)
C35 C36 C18 118(2)
C35 C36 C37 109.5(19)
C18 C36 C37 120(2)
C38 C37 C53 122(2)
C38 C37 C36 120.5(19)
C53 C37 C36 106(2)
C37 C38 C20 121(2)
C37 C38 C39 119(2)
C20 C38 C39 106.6(18)
C40 C39 C38 121.0(19)
C40 C39 C22 117(2)
C38 C39 C22 109.3(19)
C41 C40 C39 121(2)
C41 C40 C54 111(2)
C39 C40 C54 118(2)
C42 C41 C40 121(2)
C42 C41 C56 121(2)
C40 C41 C56 106(2)
C41 C42 C23 120(2)
C41 C42 C43 120(2)
C23 C42 C43 107.0(19)
C44 C43 C25 121(2)
C44 C43 C42 119(2)
C25 C43 C42 109.0(19)
C43 C44 C57 120(2)
C43 C44 C45 118(2)
C57 C44 C45 108(2)
C27 C45 C46 119(2)
C27 C45 C44 120(2)
C46 C45 C44 108.2(19)
C47 C46 C45 121(2)
C47 C46 C58 120(2)
C45 C46 C58 107(2)
C46 C47 C48 121(2)
C46 C47 C29 119(2)
C48 C47 C29 108(2)
C49 C48 C31 122(2)
C49 C48 C47 118(2)
C31 C48 C47 106(2)
C48 C49 C59 118(2)
C48 C49 C50 119(2)
C59 C49 C50 112(2)
C33 C50 C49 121(2)
C33 C50 C51 121(2)
C49 C50 C51 105.8(18)
C52 C51 C60 120(2)
C52 C51 C50 119(2)
C60 C51 C50 107.5(19)
C51 C52 C53 121(2)
C51 C52 C35 119(2)
C53 C52 C35 107(2)
C37 C53 C54 119(2)
C37 C53 C52 110(2)
C54 C53 C52 119(2)
C53 C54 C40 121(2)
C53 C54 C55 120(2)
C40 C54 C55 105.6(19)
C56 C55 C60 122(2)
C56 C55 C54 107.5(19)
C60 C55 C54 119(2)
C55 C56 C57 121(2)
C55 C56 C41 110.0(19)
C57 C56 C41 118(2)
C44 C57 C56 121(2)
C44 C57 C58 108(2)
C56 C57 C58 117(2)
C59 C58 C57 124(2)
C59 C58 C46 116(2)
C57 C58 C46 108(2)
C58 C59 C49 126(2)
C58 C59 C60 116(2)
C49 C59 C60 105(2)
C55 C60 C51 121(2)
C55 C60 C59 120(2)
C51 C60 C59 109(2)

loop_
_geom_bond_atom_site_label_1
_geom_bond_atom_site_label_2
_geom_bond_distance
Os1 C1A 1.92(2)
Os1 C1B 1.93(3)
Os1 C1C 1.94(2)
Os1 N1 2.107(16)
Os1 C1 2.234(18)
Os1 Os2 2.9175(12)
C1A O1A 1.15(3)
C1B O1B 1.14(3)
C1C O1C 1.11(2)
Os2 C2C 1.95(3)
Os2 C2A 1.96(2)
Os2 C2B 1.97(3)
Os2 C100 2.21(2)
Os2 C3 2.302(17)
Os2 C2 2.48(2)
Os2 Os3 2.9125(11)
C2A O2A 1.10(3)
C2B O2B 1.12(3)
C2C O2C 1.10(3)
Os3 C3A 1.90(3)
Os3 C3B 1.91(2)
Os3 C100 1.98(2)
Os3 C300 2.04(3)
Os3 C4 2.251(19)
C3A O3A 1.18(3)
C3B O3B 1.10(2)
C100 N1 1.26(2)
N1 C101 1.48(2)
C101 C102 1.50(2)
C102 C103 1.3900
C102 C107 1.3900
C103 C104 1.3900
C104 C105 1.3900
C105 C106 1.3900
C106 C107 1.3900
C300 N3 1.17(3)
N3 C301 1.44(3)
C301 C302 1.52(3)
C302 C303 1.3900
C302 C307 1.3900
C303 C304 1.3900
C304 C305 1.3900
C305 C306 1.3900
C306 C307 1.3900
C1 C2 1.43(3)
C1 C9 1.50(3)
C1 C6 1.53(3)
C2 C3 1.47(3)
C2 C12 1.48(3)
C3 C14 1.49(3)
C3 C4 1.53(2)
C4 C17 1.49(3)
C4 C5 1.50(3)
C5 C6 1.33(3)
C5 C19 1.44(3)
C6 C7 1.50(3)
C7 C21 1.40(3)
C7 C8 1.45(3)
C8 C24 1.37(3)
C8 C9 1.46(3)
C9 C10 1.38(3)
C10 C26 1.44(3)
C10 C11 1.50(3)
C11 C12 1.35(3)
C11 C28 1.44(3)
C12 C13 1.46(3)
C13 C30 1.42(3)
C13 C14 1.42(3)
C14 C15 1.35(3)
C15 C32 1.45(3)
C15 C16 1.49(3)
C16 C17 1.36(3)
C16 C34 1.43(3)
C17 C18 1.43(3)
C18 C36 1.44(3)
C18 C19 1.47(3)
C19 C20 1.39(3)
C20 C21 1.42(3)
C20 C38 1.44(3)
C21 C22 1.44(3)
C22 C23 1.38(3)
C22 C39 1.46(3)
C23 C42 1.41(3)
C23 C24 1.45(3)
C24 C25 1.47(3)
C25 C26 1.37(3)
C25 C43 1.45(3)
C26 C27 1.45(3)
C27 C28 1.40(3)
C27 C45 1.43(3)
C28 C29 1.37(3)
C29 C30 1.44(4)
C29 C47 1.49(3)
C30 C31 1.38(3)
C31 C32 1.42(3)
C31 C48 1.44(3)
C32 C33 1.47(3)
C33 C50 1.39(3)
C33 C34 1.48(3)
C34 C35 1.41(3)
C35 C36 1.43(3)
C35 C52 1.46(3)
C36 C37 1.46(3)
C37 C38 1.36(3)
C37 C53 1.41(3)
C38 C39 1.46(3)
C39 C40 1.40(3)
C40 C41 1.39(3)
C40 C54 1.46(3)
C41 C42 1.37(3)
C41 C56 1.47(3)
C42 C43 1.47(3)
C43 C44 1.41(3)
C44 C57 1.42(3)
C44 C45 1.49(3)
C45 C46 1.44(3)
C46 C47 1.36(4)
C46 C58 1.47(3)
C47 C48 1.47(3)
C48 C49 1.40(3)
C49 C59 1.40(3)
C49 C50 1.44(3)
C50 C51 1.49(3)
C51 C52 1.41(3)
C51 C60 1.43(3)
C52 C53 1.44(3)
C53 C54 1.43(3)
C54 C55 1.48(3)
C55 C56 1.39(3)
C55 C60 1.40(3)
C56 C57 1.42(3)
C57 C58 1.47(4)
C58 C59 1.36(3)
C59 C60 1.50(3)
